data_4075928
loop_
_publ_author_name
'Yao, Yingming'
'Ma, Mengtao'
'Xu, Xiaoping'
'Zhang, Yong'
'Shen, Qi'
'Wong, Wing-Tak'

_publ_section_title
;
 Synthesis, Reactivity, and Characterization of Amine Bis(phenolate)
 Lanthanide Complexes and Their Application in the Polymerization
 of\e-Caprolactone
;
_journal_issue 16
_journal_name_full Organometallics
_journal_page_first 4014
_journal_paper_doi 10.1021/om050296n
_journal_volume 24
_journal_year 2005
_chemical_formula_moiety 'C50 H72 N3 O3 Yb'
_chemical_formula_sum 'C50 H72 N3 O3 Yb'
_chemical_formula_weight 936.15
_chemical_name_systematic
; 
 ? 
;
_space_group_IT_number 14
_symmetry_cell_setting monoclinic
_symmetry_Int_Tables_number 14
_symmetry_space_group_name_Hall '-P 2ybc'
_symmetry_space_group_name_H-M 'P 1 21/c 1'
_atom_sites_solution_hydrogens geom
_atom_sites_solution_primary direct
_atom_sites_solution_secondary difmap
_audit_creation_method SHELXL-97
_cell_angle_alpha 90.00
_cell_angle_beta 100.018(2)
_cell_angle_gamma 90.00
_cell_formula_units_Z 4
_cell_length_a 10.7360(6)
_cell_length_b 22.4429(13)
_cell_length_c 19.8725(12)
_cell_measurement_reflns_used 16450
_cell_measurement_temperature 193(2)
_cell_measurement_theta_max 27.5
_cell_measurement_theta_min 3.1
_cell_volume 4715.2(5)
_computing_cell_refinement CrystalClear
_computing_data_collection CrystalClear
_computing_data_reduction CrystalStructure
_computing_structure_refinement 'SHELXL-97 (Sheldrick, 1997)'
_computing_structure_solution 'SHELXS-97 (Sheldrick, 1990)'
_diffrn_ambient_temperature 193(2)
_diffrn_detector_area_resol_mean 7.31
_diffrn_measured_fraction_theta_full 0.998
_diffrn_measured_fraction_theta_max 0.998
_diffrn_measurement_device_type 'Rigaku Mercury'
_diffrn_measurement_method \w
_diffrn_radiation_monochromator graphite
_diffrn_radiation_source 'fine-focus sealed tube'
_diffrn_radiation_type MoK\a
_diffrn_radiation_wavelength 0.71070
_diffrn_reflns_av_R_equivalents 0.0399
_diffrn_reflns_av_sigmaI/netI 0.0365
_diffrn_reflns_limit_h_max 13
_diffrn_reflns_limit_h_min -12
_diffrn_reflns_limit_k_max 29
_diffrn_reflns_limit_k_min -29
_diffrn_reflns_limit_l_max 21
_diffrn_reflns_limit_l_min -25
_diffrn_reflns_number 52220
_diffrn_reflns_theta_full 27.48
_diffrn_reflns_theta_max 27.48
_diffrn_reflns_theta_min 3.07
_exptl_absorpt_coefficient_mu 2.025
_exptl_absorpt_correction_T_max 0.7376
_exptl_absorpt_correction_T_min 0.4626
_exptl_absorpt_correction_type multi-scan
_exptl_absorpt_process_details 'Jacobson, R. (1998) Private communication'
_exptl_crystal_colour yellow
_exptl_crystal_density_diffrn 1.319
_exptl_crystal_density_method 'not measured'
_exptl_crystal_description block
_exptl_crystal_F_000 1948
_exptl_crystal_size_max 0.45
_exptl_crystal_size_mid 0.20
_exptl_crystal_size_min 0.16
_refine_diff_density_max 3.358
_refine_diff_density_min -0.798
_refine_diff_density_rms 0.102
_refine_ls_extinction_method none
_refine_ls_goodness_of_fit_ref 1.159
_refine_ls_hydrogen_treatment mixed
_refine_ls_matrix_type full
_refine_ls_number_parameters 529
_refine_ls_number_reflns 10780
_refine_ls_number_restraints 2
_refine_ls_restrained_S_all 1.167
_refine_ls_R_factor_all 0.0512
_refine_ls_R_factor_gt 0.0411
_refine_ls_shift/su_max 0.002
_refine_ls_shift/su_mean 0.000
_refine_ls_structure_factor_coef Fsqd
_refine_ls_weighting_details 'calc w=1/[\s^2^(Fo^2^)+(0.0312P)^2^+7.1881P] where P=(Fo^2^+2Fc^2^)/3'
_refine_ls_weighting_scheme calc
_refine_ls_wR_factor_gt 0.0842
_refine_ls_wR_factor_ref 0.0890
_reflns_number_gt 9248
_reflns_number_total 10780
_reflns_threshold_expression >2sigma(I)
_cod_data_source_file om050296nsi20050418_091512.cif
_cod_data_source_block complex5
_cod_original_sg_symbol_Hall '-p 2ybc'
_cod_original_sg_symbol_H-M 'p 21/c'
_cod_database_code 4075928

loop_
_symmetry_equiv_pos_as_xyz
'x, y, z'
'-x, y+1/2, -z+1/2'
'-x, -y, -z'
'x, -y-1/2, z-1/2'

loop_
_atom_site_label
_atom_site_type_symbol
_atom_site_fract_x
_atom_site_fract_y
_atom_site_fract_z
_atom_site_U_iso_or_equiv
_atom_site_adp_type
_atom_site_occupancy
_atom_site_symmetry_multiplicity
_atom_site_calc_flag
_atom_site_refinement_flags
Yb1 Yb 0.114133(13) 0.333387(7) 0.629329(7) 0.02085(6) Uani 1 1 d .
O1 O 0.1291(2) 0.24722(11) 0.58833(13) 0.0269(5) Uani 1 1 d .
O2 O 0.1750(2) 0.40586(11) 0.69460(13) 0.0257(5) Uani 1 1 d .
O3 O 0.1339(3) 0.28119(11) 0.73247(13) 0.0304(6) Uani 1 1 d .
N1 N 0.3498(3) 0.32676(12) 0.63540(15) 0.0232(6) Uani 1 1 d .
N2 N 0.1758(3) 0.39070(14) 0.53177(16) 0.0291(7) Uani 1 1 d .
N3 N -0.0975(3) 0.34560(15) 0.60469(18) 0.0343(8) Uani 1 1 d .
C1 C 0.2082(3) 0.21362(15) 0.55968(17) 0.0226(7) Uani 1 1 d .
C2 C 0.1663(3) 0.16698(15) 0.51347(18) 0.0238(7) Uani 1 1 d .
C3 C 0.2566(4) 0.13782(16) 0.48211(19) 0.0290(8) Uani 1 1 d .
H3 H 0.2286 0.1068 0.4505 0.035 Uiso 1 1 calc R
C4 C 0.3851(4) 0.15165(17) 0.4945(2) 0.0300(8) Uani 1 1 d .
C5 C 0.4236(4) 0.19467(17) 0.5439(2) 0.0314(8) Uani 1 1 d .
H5 H 0.5110 0.2042 0.5551 0.038 Uiso 1 1 calc R
C6 C 0.3391(3) 0.22415(16) 0.57763(19) 0.0265(8) Uani 1 1 d .
C7 C 0.2752(3) 0.44144(16) 0.71435(18) 0.0246(7) Uani 1 1 d .
C8 C 0.2618(3) 0.50062(16) 0.73624(17) 0.0248(7) Uani 1 1 d .
C9 C 0.3713(4) 0.53508(17) 0.7515(2) 0.0329(9) Uani 1 1 d .
H9 H 0.3631 0.5752 0.7654 0.040 Uiso 1 1 calc R
C10 C 0.4925(4) 0.51406(17) 0.7475(2) 0.0339(9) Uani 1 1 d .
C11 C 0.5024(4) 0.45523(18) 0.7286(2) 0.0331(9) Uani 1 1 d .
H11 H 0.5834 0.4392 0.7263 0.040 Uiso 1 1 calc R
C12 C 0.3963(3) 0.41902(17) 0.71295(19) 0.0283(8) Uani 1 1 d .
C13 C 0.3884(4) 0.26223(16) 0.6387(2) 0.0303(8) Uani 1 1 d .
H13A H 0.4819 0.2605 0.6465 0.036 Uiso 1 1 calc R
H13B H 0.3606 0.2442 0.6791 0.036 Uiso 1 1 calc R
C14 C 0.4152(4) 0.35308(17) 0.7017(2) 0.0305(8) Uani 1 1 d .
H14A H 0.5070 0.3457 0.7055 0.037 Uiso 1 1 calc R
H14B H 0.3865 0.3311 0.7394 0.037 Uiso 1 1 calc R
C15 C 0.3941(4) 0.35539(18) 0.5770(2) 0.0323(9) Uani 1 1 d .
H15A H 0.3932 0.3259 0.5398 0.039 Uiso 1 1 calc R
H15B H 0.4823 0.3692 0.5913 0.039 Uiso 1 1 calc R
C16 C 0.3109(4) 0.40776(17) 0.5509(2) 0.0324(9) Uani 1 1 d .
H16A H 0.3192 0.4389 0.5866 0.039 Uiso 1 1 calc R
H16B H 0.3402 0.4249 0.5104 0.039 Uiso 1 1 calc R
C17 C 0.1596(5) 0.3552(2) 0.4682(2) 0.0432(10) Uani 1 1 d .
H17A H 0.0692 0.3504 0.4502 0.065 Uiso 1 1 calc R
H17B H 0.1983 0.3159 0.4780 0.065 Uiso 1 1 calc R
H17C H 0.2004 0.3758 0.4344 0.065 Uiso 1 1 calc R
C18 C 0.1016(4) 0.44646(18) 0.5179(2) 0.0381(10) Uani 1 1 d .
H18A H 0.1314 0.4687 0.4813 0.057 Uiso 1 1 calc R
H18B H 0.1124 0.4709 0.5594 0.057 Uiso 1 1 calc R
H18C H 0.0119 0.4367 0.5037 0.057 Uiso 1 1 calc R
C19 C 0.0261(4) 0.14770(17) 0.4997(2) 0.0295(8) Uani 1 1 d .
C20 C 0.0025(4) 0.0944(2) 0.4508(2) 0.0438(11) Uani 1 1 d .
H20A H 0.0240 0.1054 0.4065 0.066 Uiso 1 1 calc R
H20B H -0.0869 0.0829 0.4448 0.066 Uiso 1 1 calc R
H20C H 0.0553 0.0608 0.4700 0.066 Uiso 1 1 calc R
C21 C -0.0584(4) 0.1989(2) 0.4684(2) 0.0412(10) Uani 1 1 d .
H21A H -0.0489 0.2328 0.5001 0.062 Uiso 1 1 calc R
H21B H -0.1468 0.1858 0.4599 0.062 Uiso 1 1 calc R
H21C H -0.0337 0.2111 0.4252 0.062 Uiso 1 1 calc R
C22 C -0.0128(4) 0.1288(2) 0.5674(2) 0.0438(11) Uani 1 1 d .
H22A H 0.0427 0.0967 0.5881 0.066 Uiso 1 1 calc R
H22B H -0.1006 0.1148 0.5587 0.066 Uiso 1 1 calc R
H22C H -0.0053 0.1630 0.5986 0.066 Uiso 1 1 calc R
C23 C 0.4815(4) 0.12080(19) 0.4577(2) 0.0391(10) Uani 1 1 d .
C24 C 0.5368(5) 0.1664(2) 0.4138(3) 0.0595(14) Uani 1 1 d .
H24A H 0.5979 0.1466 0.3899 0.089 Uiso 1 1 calc R
H24B H 0.5794 0.1980 0.4431 0.089 Uiso 1 1 calc R
H24C H 0.4686 0.1836 0.3803 0.089 Uiso 1 1 calc R
C25 C 0.4215(5) 0.0710(2) 0.4107(3) 0.0600(14) Uani 1 1 d .
H25A H 0.3836 0.0415 0.4374 0.090 Uiso 1 1 calc R
H25B H 0.4865 0.0517 0.3892 0.090 Uiso 1 1 calc R
H25C H 0.3558 0.0877 0.3753 0.090 Uiso 1 1 calc R
C26 C 0.5890(5) 0.0946(3) 0.5103(3) 0.0644(16) Uani 1 1 d .
H26A H 0.5539 0.0664 0.5397 0.097 Uiso 1 1 calc R
H26B H 0.6327 0.1268 0.5382 0.097 Uiso 1 1 calc R
H26C H 0.6489 0.0738 0.4865 0.097 Uiso 1 1 calc R
C27 C 0.1328(3) 0.52486(16) 0.74674(19) 0.0276(8) Uani 1 1 d .
C28 C 0.1408(4) 0.58991(18) 0.7723(2) 0.0408(10) Uani 1 1 d .
H28A H 0.1955 0.5919 0.8172 0.061 Uiso 1 1 calc R
H28B H 0.0559 0.6041 0.7760 0.061 Uiso 1 1 calc R
H28C H 0.1760 0.6150 0.7399 0.061 Uiso 1 1 calc R
C29 C 0.0856(4) 0.48736(18) 0.8016(2) 0.0357(9) Uani 1 1 d .
H29A H 0.0820 0.4453 0.7880 0.054 Uiso 1 1 calc R
H29B H 0.0009 0.5008 0.8068 0.054 Uiso 1 1 calc R
H29C H 0.1436 0.4919 0.8452 0.054 Uiso 1 1 calc R
C30 C 0.0368(4) 0.52319(19) 0.6796(2) 0.0365(9) Uani 1 1 d .
H30A H 0.0702 0.5457 0.6444 0.055 Uiso 1 1 calc R
H30B H -0.0431 0.5410 0.6869 0.055 Uiso 1 1 calc R
H30C H 0.0221 0.4818 0.6647 0.055 Uiso 1 1 calc R
C31 C 0.6093(4) 0.5536(2) 0.7665(3) 0.0539(13) Uani 1 1 d D
C32 C 0.6957(7) 0.5474(4) 0.7166(6) 0.157(5) Uani 1 1 d D
H32A H 0.7748 0.5686 0.7334 0.236 Uiso 1 1 calc R
H32B H 0.6559 0.5644 0.6727 0.236 Uiso 1 1 calc R
H32C H 0.7137 0.5051 0.7106 0.236 Uiso 1 1 calc R
C33 C 0.6844(12) 0.5334(7) 0.8321(6) 0.257(10) Uani 1 1 d .
H33A H 0.6650 0.4916 0.8398 0.385 Uiso 1 1 calc R
H33B H 0.6631 0.5578 0.8695 0.385 Uiso 1 1 calc R
H33C H 0.7747 0.5375 0.8305 0.385 Uiso 1 1 calc R
C34 C 0.5778(7) 0.6170(3) 0.7734(9) 0.247(9) Uani 1 1 d D
H34A H 0.6556 0.6397 0.7884 0.371 Uiso 1 1 calc R
H34B H 0.5218 0.6212 0.8071 0.371 Uiso 1 1 calc R
H34C H 0.5351 0.6323 0.7291 0.371 Uiso 1 1 calc R
C35 C -0.1525(4) 0.32636(19) 0.6616(2) 0.0359(9) Uani 1 1 d .
C36 C -0.1411(5) 0.3584(3) 0.7222(3) 0.0546(13) Uani 1 1 d .
H36 H -0.0992 0.3959 0.7258 0.066 Uiso 1 1 calc R
C37 C -0.1898(6) 0.3366(3) 0.7776(3) 0.0739(19) Uani 1 1 d .
H37 H -0.1804 0.3592 0.8186 0.089 Uiso 1 1 calc R
C38 C -0.2507(6) 0.2835(4) 0.7737(4) 0.080(2) Uani 1 1 d .
H38 H -0.2827 0.2687 0.8121 0.096 Uiso 1 1 calc R
C39 C -0.2659(5) 0.2512(3) 0.7144(4) 0.0690(18) Uani 1 1 d .
H39 H -0.3097 0.2142 0.7115 0.083 Uiso 1 1 calc R
C40 C -0.2177(4) 0.2722(2) 0.6583(3) 0.0523(13) Uani 1 1 d .
H40 H -0.2292 0.2496 0.6173 0.063 Uiso 1 1 calc R
C41 C -0.1844(4) 0.37058(19) 0.5520(2) 0.0382(10) Uani 1 1 d .
C42 C -0.2769(4) 0.4113(2) 0.5652(3) 0.0488(12) Uani 1 1 d .
H42 H -0.2831 0.4206 0.6111 0.059 Uiso 1 1 calc R
C43 C -0.3587(5) 0.4380(3) 0.5126(4) 0.0661(17) Uani 1 1 d .
H43 H -0.4206 0.4651 0.5232 0.079 Uiso 1 1 calc R
C44 C -0.3528(6) 0.4264(3) 0.4457(4) 0.077(2) Uani 1 1 d .
H44 H -0.4090 0.4453 0.4099 0.092 Uiso 1 1 calc R
C45 C -0.2632(6) 0.3864(3) 0.4313(3) 0.0717(18) Uani 1 1 d .
H45 H -0.2577 0.3779 0.3851 0.086 Uiso 1 1 calc R
C46 C -0.1803(5) 0.3581(3) 0.4838(3) 0.0560(13) Uani 1 1 d .
H46 H -0.1206 0.3302 0.4728 0.067 Uiso 1 1 calc R
C47 C 0.1626(4) 0.30480(18) 0.80166(19) 0.0353(9) Uani 1 1 d .
H47A H 0.0881 0.3252 0.8142 0.042 Uiso 1 1 calc R
H47B H 0.2342 0.3332 0.8065 0.042 Uiso 1 1 calc R
C48 C 0.1972(5) 0.2501(2) 0.8453(2) 0.0482(12) Uani 1 1 d .
H48A H 0.2852 0.2374 0.8445 0.058 Uiso 1 1 calc R
H48B H 0.1866 0.2571 0.8932 0.058 Uiso 1 1 calc R
C49 C 0.1029(6) 0.2051(2) 0.8106(2) 0.0512(13) Uani 1 1 d .
H49A H 0.1337 0.1639 0.8205 0.061 Uiso 1 1 calc R
H49B H 0.0200 0.2097 0.8253 0.061 Uiso 1 1 calc R
C50 C 0.0932(4) 0.21940(17) 0.7356(2) 0.0328(9) Uani 1 1 d .
H50A H 0.1485 0.1927 0.7142 0.039 Uiso 1 1 calc R
H50B H 0.0050 0.2146 0.7114 0.039 Uiso 1 1 calc R

loop_
_atom_site_aniso_label
_atom_site_aniso_U_11
_atom_site_aniso_U_22
_atom_site_aniso_U_33
_atom_site_aniso_U_23
_atom_site_aniso_U_13
_atom_site_aniso_U_12
Yb1 0.01854(8) 0.02139(8) 0.02263(8) -0.00036(6) 0.00357(6) 0.00095(6)
O1 0.0241(13) 0.0241(13) 0.0328(14) -0.0071(11) 0.0058(11) -0.0005(10)
O2 0.0199(12) 0.0236(12) 0.0337(14) -0.0051(11) 0.0052(11) -0.0008(10)
O3 0.0429(16) 0.0240(13) 0.0243(13) 0.0007(10) 0.0059(12) -0.0013(12)
N1 0.0225(15) 0.0207(15) 0.0266(15) -0.0008(12) 0.0048(12) 0.0002(12)
N2 0.0332(17) 0.0273(16) 0.0268(16) 0.0003(13) 0.0053(14) 0.0026(14)
N3 0.0169(15) 0.0406(19) 0.044(2) -0.0007(16) 0.0016(14) 0.0027(14)
C1 0.0246(17) 0.0202(17) 0.0232(17) 0.0006(14) 0.0042(14) 0.0024(14)
C2 0.0270(18) 0.0221(17) 0.0220(17) 0.0013(14) 0.0037(14) -0.0011(15)
C3 0.037(2) 0.0233(18) 0.0268(19) -0.0029(15) 0.0055(16) 0.0021(16)
C4 0.032(2) 0.0270(19) 0.032(2) -0.0037(16) 0.0077(17) 0.0044(16)
C5 0.0255(19) 0.030(2) 0.039(2) -0.0013(17) 0.0076(17) 0.0039(16)
C6 0.0266(19) 0.0213(17) 0.032(2) -0.0004(15) 0.0075(16) 0.0033(15)
C7 0.0245(18) 0.0242(18) 0.0257(18) -0.0005(14) 0.0062(15) -0.0006(15)
C8 0.0258(18) 0.0230(17) 0.0265(18) 0.0002(15) 0.0072(15) 0.0004(15)
C9 0.034(2) 0.0254(19) 0.042(2) -0.0083(17) 0.0130(18) -0.0054(16)
C10 0.029(2) 0.032(2) 0.043(2) -0.0132(17) 0.0117(18) -0.0093(16)
C11 0.0228(19) 0.038(2) 0.040(2) -0.0093(18) 0.0087(17) -0.0010(17)
C12 0.0244(18) 0.0293(19) 0.031(2) -0.0047(16) 0.0041(16) 0.0007(15)
C13 0.029(2) 0.0248(19) 0.036(2) 0.0002(16) 0.0034(17) 0.0068(16)
C14 0.0224(18) 0.0294(19) 0.038(2) -0.0048(17) 0.0010(16) 0.0034(16)
C15 0.028(2) 0.030(2) 0.042(2) 0.0003(17) 0.0132(18) -0.0013(16)
C16 0.035(2) 0.028(2) 0.036(2) 0.0030(17) 0.0110(17) -0.0002(17)
C17 0.048(3) 0.050(3) 0.032(2) -0.006(2) 0.008(2) -0.001(2)
C18 0.041(2) 0.033(2) 0.040(2) 0.0105(18) 0.0065(19) 0.0087(19)
C19 0.029(2) 0.0311(19) 0.0283(19) -0.0041(16) 0.0041(16) -0.0044(16)
C20 0.039(2) 0.047(3) 0.046(3) -0.018(2) 0.010(2) -0.012(2)
C21 0.031(2) 0.048(3) 0.041(2) -0.003(2) -0.0030(19) 0.000(2)
C22 0.041(2) 0.054(3) 0.037(2) -0.002(2) 0.011(2) -0.018(2)
C23 0.033(2) 0.041(2) 0.045(2) -0.010(2) 0.0114(19) 0.0096(19)
C24 0.055(3) 0.071(4) 0.061(3) -0.006(3) 0.032(3) 0.004(3)
C25 0.057(3) 0.057(3) 0.069(4) -0.030(3) 0.021(3) 0.013(3)
C26 0.050(3) 0.073(4) 0.069(4) -0.016(3) 0.004(3) 0.034(3)
C27 0.0274(19) 0.0230(18) 0.034(2) -0.0030(15) 0.0082(16) 0.0023(15)
C28 0.043(2) 0.029(2) 0.053(3) -0.0064(19) 0.017(2) 0.0020(19)
C29 0.034(2) 0.037(2) 0.039(2) -0.0015(18) 0.0150(18) 0.0008(18)
C30 0.032(2) 0.035(2) 0.042(2) 0.0008(18) 0.0042(18) 0.0096(18)
C31 0.037(2) 0.050(3) 0.079(4) -0.027(3) 0.021(3) -0.022(2)
C32 0.098(6) 0.131(7) 0.278(13) -0.122(8) 0.130(8) -0.087(6)
C33 0.210(13) 0.35(2) 0.167(11) 0.061(12) -0.094(10) -0.232(14)
C34 0.062(5) 0.081(6) 0.62(3) -0.170(11) 0.115(10) -0.054(4)
C35 0.0176(18) 0.040(2) 0.047(2) 0.0066(19) -0.0005(17) 0.0087(17)
C36 0.038(3) 0.072(4) 0.050(3) -0.008(3) -0.001(2) -0.006(3)
C37 0.052(3) 0.127(6) 0.042(3) 0.003(3) 0.004(3) 0.010(4)
C38 0.045(3) 0.125(6) 0.070(4) 0.047(4) 0.013(3) 0.017(4)
C39 0.034(3) 0.064(4) 0.110(5) 0.036(4) 0.014(3) 0.006(3)
C40 0.032(2) 0.045(3) 0.079(4) 0.007(3) 0.008(2) 0.002(2)
C41 0.0206(19) 0.040(2) 0.053(3) 0.008(2) 0.0022(18) -0.0046(17)
C42 0.032(2) 0.048(3) 0.069(3) 0.022(2) 0.016(2) 0.007(2)
C43 0.037(3) 0.059(3) 0.103(5) 0.041(3) 0.015(3) 0.008(2)
C44 0.050(3) 0.082(4) 0.091(5) 0.051(4) -0.010(3) -0.010(3)
C45 0.071(4) 0.088(5) 0.052(3) 0.019(3) -0.001(3) -0.021(4)
C46 0.048(3) 0.069(3) 0.048(3) 0.002(3) 0.000(2) -0.007(3)
C47 0.049(3) 0.031(2) 0.027(2) -0.0020(16) 0.0074(18) 0.0015(19)
C48 0.070(3) 0.040(2) 0.032(2) 0.0020(19) 0.002(2) -0.001(2)
C49 0.084(4) 0.037(2) 0.033(2) 0.0039(19) 0.011(2) -0.006(2)
C50 0.041(2) 0.0239(19) 0.032(2) 0.0039(16) 0.0007(18) -0.0029(17)

loop_
_atom_type_symbol
_atom_type_description
_atom_type_scat_dispersion_real
_atom_type_scat_dispersion_imag
_atom_type_scat_source
C C 0.0033 0.0016 'International Tables Vol C Tables 4.2.6.8 and 6.1.1.4'
H H 0.0000 0.0000 'International Tables Vol C Tables 4.2.6.8 and 6.1.1.4'
N N 0.0061 0.0033 'International Tables Vol C Tables 4.2.6.8 and 6.1.1.4'
O O 0.0106 0.0060 'International Tables Vol C Tables 4.2.6.8 and 6.1.1.4'
Yb Yb -0.3850 5.5486 'International Tables Vol C Tables 4.2.6.8 and 6.1.1.4'

loop_
_geom_angle_atom_site_label_1
_geom_angle_atom_site_label_2
_geom_angle_atom_site_label_3
_geom_angle
O2 Yb1 O1 154.76(9)
O2 Yb1 N3 103.41(11)
O1 Yb1 N3 99.71(11)
O2 Yb1 O3 82.89(9)
O1 Yb1 O3 83.01(9)
N3 Yb1 O3 100.70(11)
O2 Yb1 N2 89.12(10)
O1 Yb1 N2 97.07(10)
N3 Yb1 N2 99.26(12)
O3 Yb1 N2 159.73(10)
O2 Yb1 N1 79.34(9)
O1 Yb1 N1 79.71(9)
N3 Yb1 N1 169.67(11)
O3 Yb1 N1 89.49(10)
N2 Yb1 N1 70.69(10)
O2 Yb1 C35 96.45(11)
O1 Yb1 C35 99.85(11)
N3 Yb1 C35 26.33(12)
O3 Yb1 C35 74.62(10)
N2 Yb1 C35 124.98(11)
N1 Yb1 C35 163.99(11)
C1 O1 Yb1 141.0(2)
C7 O2 Yb1 141.6(2)
C47 O3 C50 108.8(3)
C47 O3 Yb1 128.1(2)
C50 O3 Yb1 122.1(2)
C15 N1 C14 110.7(3)
C15 N1 C13 109.2(3)
C14 N1 C13 104.9(3)
C15 N1 Yb1 113.3(2)
C14 N1 Yb1 109.4(2)
C13 N1 Yb1 109.0(2)
C17 N2 C18 108.4(3)
C17 N2 C16 108.8(3)
C18 N2 C16 107.4(3)
C17 N2 Yb1 112.1(2)
C18 N2 Yb1 111.8(2)
C16 N2 Yb1 108.2(2)
C41 N3 C35 113.6(3)
C41 N3 Yb1 136.9(3)
C35 N3 Yb1 109.3(2)
O1 C1 C6 118.6(3)
O1 C1 C2 122.7(3)
C6 C1 C2 118.7(3)
C3 C2 C1 117.9(3)
C3 C2 C19 121.2(3)
C1 C2 C19 120.9(3)
C4 C3 C2 123.9(3)
C4 C3 H3 118.1
C2 C3 H3 118.1
C5 C4 C3 116.4(3)
C5 C4 C23 120.6(4)
C3 C4 C23 123.0(3)
C6 C5 C4 122.3(4)
C6 C5 H5 118.8
C4 C5 H5 118.8
C5 C6 C1 120.4(3)
C5 C6 C13 119.6(3)
C1 C6 C13 119.7(3)
O2 C7 C12 118.7(3)
O2 C7 C8 122.0(3)
C12 C7 C8 119.3(3)
C9 C8 C7 117.5(3)
C9 C8 C27 121.3(3)
C7 C8 C27 121.2(3)
C8 C9 C10 123.9(4)
C8 C9 H9 118.1
C10 C9 H9 118.1
C11 C10 C9 117.0(3)
C11 C10 C31 121.6(4)
C9 C10 C31 121.4(4)
C10 C11 C12 121.4(4)
C10 C11 H11 119.3
C12 C11 H11 119.3
C11 C12 C7 120.9(3)
C11 C12 C14 118.6(3)
C7 C12 C14 120.2(3)
C6 C13 N1 117.2(3)
C6 C13 H13A 108.0
N1 C13 H13A 108.0
C6 C13 H13B 108.0
N1 C13 H13B 108.0
H13A C13 H13B 107.3
N1 C14 C12 117.4(3)
N1 C14 H14A 108.0
C12 C14 H14A 108.0
N1 C14 H14B 108.0
C12 C14 H14B 108.0
H14A C14 H14B 107.2
N1 C15 C16 110.9(3)
N1 C15 H15A 109.5
C16 C15 H15A 109.5
N1 C15 H15B 109.5
C16 C15 H15B 109.5
H15A C15 H15B 108.1
N2 C16 C15 112.3(3)
N2 C16 H16A 109.1
C15 C16 H16A 109.1
N2 C16 H16B 109.1
C15 C16 H16B 109.1
H16A C16 H16B 107.9
N2 C17 H17A 109.5
N2 C17 H17B 109.5
H17A C17 H17B 109.5
N2 C17 H17C 109.5
H17A C17 H17C 109.5
H17B C17 H17C 109.5
N2 C18 H18A 109.5
N2 C18 H18B 109.5
H18A C18 H18B 109.5
N2 C18 H18C 109.5
H18A C18 H18C 109.5
H18B C18 H18C 109.5
C21 C19 C20 107.9(3)
C21 C19 C22 109.3(3)
C20 C19 C22 107.4(3)
C21 C19 C2 110.7(3)
C20 C19 C2 112.3(3)
C22 C19 C2 109.1(3)
C19 C20 H20A 109.5
C19 C20 H20B 109.5
H20A C20 H20B 109.5
C19 C20 H20C 109.5
H20A C20 H20C 109.5
H20B C20 H20C 109.5
C19 C21 H21A 109.5
C19 C21 H21B 109.5
H21A C21 H21B 109.5
C19 C21 H21C 109.5
H21A C21 H21C 109.5
H21B C21 H21C 109.5
C19 C22 H22A 109.5
C19 C22 H22B 109.5
H22A C22 H22B 109.5
C19 C22 H22C 109.5
H22A C22 H22C 109.5
H22B C22 H22C 109.5
C25 C23 C24 107.8(4)
C25 C23 C4 112.0(4)
C24 C23 C4 109.4(4)
C25 C23 C26 108.9(4)
C24 C23 C26 108.9(4)
C4 C23 C26 109.7(4)
C23 C24 H24A 109.5
C23 C24 H24B 109.5
H24A C24 H24B 109.5
C23 C24 H24C 109.5
H24A C24 H24C 109.5
H24B C24 H24C 109.5
C23 C25 H25A 109.5
C23 C25 H25B 109.5
H25A C25 H25B 109.5
C23 C25 H25C 109.5
H25A C25 H25C 109.5
H25B C25 H25C 109.5
C23 C26 H26A 109.5
C23 C26 H26B 109.5
H26A C26 H26B 109.5
C23 C26 H26C 109.5
H26A C26 H26C 109.5
H26B C26 H26C 109.5
C29 C27 C8 108.7(3)
C29 C27 C30 110.4(3)
C8 C27 C30 111.0(3)
C29 C27 C28 107.0(3)
C8 C27 C28 112.4(3)
C30 C27 C28 107.4(3)
C27 C28 H28A 109.5
C27 C28 H28B 109.5
H28A C28 H28B 109.5
C27 C28 H28C 109.5
H28A C28 H28C 109.5
H28B C28 H28C 109.5
C27 C29 H29A 109.5
C27 C29 H29B 109.5
H29A C29 H29B 109.5
C27 C29 H29C 109.5
H29A C29 H29C 109.5
H29B C29 H29C 109.5
C27 C30 H30A 109.5
C27 C30 H30B 109.5
H30A C30 H30B 109.5
C27 C30 H30C 109.5
H30A C30 H30C 109.5
H30B C30 H30C 109.5
C34 C31 C32 109.5(7)
C34 C31 C33 108.3(9)
C32 C31 C33 104.7(8)
C34 C31 C10 113.1(5)
C32 C31 C10 111.3(4)
C33 C31 C10 109.7(5)
C31 C32 H32A 109.5
C31 C32 H32B 109.5
H32A C32 H32B 109.5
C31 C32 H32C 109.5
H32A C32 H32C 109.5
H32B C32 H32C 109.5
C31 C33 H33A 109.5
C31 C33 H33B 109.5
H33A C33 H33B 109.5
C31 C33 H33C 109.5
H33A C33 H33C 109.5
H33B C33 H33C 109.5
C31 C34 H34A 109.5
C31 C34 H34B 109.5
H34A C34 H34B 109.5
C31 C34 H34C 109.5
H34A C34 H34C 109.5
H34B C34 H34C 109.5
C36 C35 C40 117.3(5)
C36 C35 N3 122.9(4)
C40 C35 N3 119.8(4)
C36 C35 Yb1 102.2(3)
C40 C35 Yb1 121.1(3)
N3 C35 Yb1 44.38(17)
C37 C36 C35 121.1(5)
C37 C36 H36 119.4
C35 C36 H36 119.4
C38 C37 C36 120.7(6)
C38 C37 H37 119.7
C36 C37 H37 119.7
C37 C38 C39 119.9(6)
C37 C38 H38 120.0
C39 C38 H38 120.0
C38 C39 C40 120.3(6)
C38 C39 H39 119.9
C40 C39 H39 119.9
C39 C40 C35 120.7(6)
C39 C40 H40 119.6
C35 C40 H40 119.6
C46 C41 N3 121.3(4)
C46 C41 C42 117.0(4)
N3 C41 C42 121.6(4)
C43 C42 C41 121.2(5)
C43 C42 H42 119.4
C41 C42 H42 119.4
C44 C43 C42 121.5(6)
C44 C43 H43 119.3
C42 C43 H43 119.3
C43 C44 C45 118.5(5)
C43 C44 H44 120.8
C45 C44 H44 120.8
C44 C45 C46 121.1(6)
C44 C45 H45 119.5
C46 C45 H45 119.5
C41 C46 C45 120.7(6)
C41 C46 H46 119.6
C45 C46 H46 119.6
O3 C47 C48 103.7(3)
O3 C47 H47A 111.0
C48 C47 H47A 111.0
O3 C47 H47B 111.0
C48 C47 H47B 111.0
H47A C47 H47B 109.0
C49 C48 C47 101.7(4)
C49 C48 H48A 111.4
C47 C48 H48A 111.4
C49 C48 H48B 111.4
C47 C48 H48B 111.4
H48A C48 H48B 109.3
C50 C49 C48 103.5(4)
C50 C49 H49A 111.1
C48 C49 H49A 111.1
C50 C49 H49B 111.1
C48 C49 H49B 111.1
H49A C49 H49B 109.0
O3 C50 C49 105.9(3)
O3 C50 H50A 110.5
C49 C50 H50A 110.5
O3 C50 H50B 110.5
C49 C50 H50B 110.5
H50A C50 H50B 108.7

loop_
_geom_bond_atom_site_label_1
_geom_bond_atom_site_label_2
_geom_bond_distance
Yb1 O2 2.112(2)
Yb1 O1 2.115(2)
Yb1 N3 2.256(3)
Yb1 O3 2.338(2)
Yb1 N2 2.509(3)
Yb1 N1 2.516(3)
Yb1 C35 3.044(4)
O1 C1 1.335(4)
O2 C7 1.342(4)
O3 C47 1.456(4)
O3 C50 1.459(4)
N1 C15 1.476(5)
N1 C14 1.502(5)
N1 C13 1.505(4)
N2 C17 1.478(5)
N2 C18 1.483(5)
N2 C16 1.484(5)
N3 C41 1.393(5)
N3 C35 1.431(6)
C1 C6 1.408(5)
C1 C2 1.413(5)
C2 C3 1.403(5)
C2 C19 1.543(5)
C3 C4 1.394(5)
C3 H3 0.9500
C4 C5 1.388(5)
C4 C23 1.533(5)
C5 C6 1.386(5)
C5 H5 0.9500
C6 C13 1.503(5)
C7 C12 1.399(5)
C7 C8 1.413(5)
C8 C9 1.396(5)
C8 C27 1.535(5)
C9 C10 1.399(5)
C9 H9 0.9500
C10 C11 1.382(5)
C10 C31 1.530(6)
C11 C12 1.389(5)
C11 H11 0.9500
C12 C14 1.515(5)
C13 H13A 0.9900
C13 H13B 0.9900
C14 H14A 0.9900
C14 H14B 0.9900
C15 C16 1.513(5)
C15 H15A 0.9900
C15 H15B 0.9900
C16 H16A 0.9900
C16 H16B 0.9900
C17 H17A 0.9800
C17 H17B 0.9800
C17 H17C 0.9800
C18 H18A 0.9800
C18 H18B 0.9800
C18 H18C 0.9800
C19 C21 1.529(6)
C19 C20 1.534(5)
C19 C22 1.535(6)
C20 H20A 0.9800
C20 H20B 0.9800
C20 H20C 0.9800
C21 H21A 0.9800
C21 H21B 0.9800
C21 H21C 0.9800
C22 H22A 0.9800
C22 H22B 0.9800
C22 H22C 0.9800
C23 C25 1.526(6)
C23 C24 1.530(7)
C23 C26 1.533(6)
C24 H24A 0.9800
C24 H24B 0.9800
C24 H24C 0.9800
C25 H25A 0.9800
C25 H25B 0.9800
C25 H25C 0.9800
C26 H26A 0.9800
C26 H26B 0.9800
C26 H26C 0.9800
C27 C29 1.532(5)
C27 C30 1.538(5)
C27 C28 1.543(5)
C28 H28A 0.9800
C28 H28B 0.9800
C28 H28C 0.9800
C29 H29A 0.9800
C29 H29B 0.9800
C29 H29C 0.9800
C30 H30A 0.9800
C30 H30B 0.9800
C30 H30C 0.9800
C31 C34 1.474(8)
C31 C32 1.478(8)
C31 C33 1.479(12)
C32 H32A 0.9800
C32 H32B 0.9800
C32 H32C 0.9800
C33 H33A 0.9800
C33 H33B 0.9800
C33 H33C 0.9800
C34 H34A 0.9800
C34 H34B 0.9800
C34 H34C 0.9800
C35 C36 1.390(7)
C35 C40 1.398(6)
C36 C37 1.386(8)
C36 H36 0.9500
C37 C38 1.355(9)
C37 H37 0.9500
C38 C39 1.370(9)
C38 H38 0.9500
C39 C40 1.391(8)
C39 H39 0.9500
C40 H40 0.9500
C41 C46 1.392(7)
C41 C42 1.407(6)
C42 C43 1.379(7)
C42 H42 0.9500
C43 C44 1.369(9)
C43 H43 0.9500
C44 C45 1.380(9)
C44 H44 0.9500
C45 C46 1.399(8)
C45 H45 0.9500
C46 H46 0.9500
C47 C48 1.511(6)
C47 H47A 0.9900
C47 H47B 0.9900
C48 C49 1.511(7)
C48 H48A 0.9900
C48 H48B 0.9900
C49 C50 1.511(6)
C49 H49A 0.9900
C49 H49B 0.9900
C50 H50A 0.9900
C50 H50B 0.9900
